data_4344246
loop_
_publ_author_name
'McCarthy, P.J.'
'Richardson, M.F.'

_publ_section_title
;
 Crystal Structure and Low-Temperature Crystal Spectra of Dicesium
 trans-Dichlorotetraaquotitanium(III) Chloride
;
_journal_name_full 'Inorganic Chemistry'
_journal_page_first 2979
_journal_page_last 2982
_journal_volume 22
_journal_year 1983
_chemical_formula_sum 'Cl5 Cs2 H8 O4 Ti'
_chemical_name_systematic 'Cs2 (Ti Cl2 (H2 O)4) Cl3'
_space_group_IT_number 14
_symmetry_space_group_name_Hall '-P 2ybc'
_symmetry_space_group_name_H-M 'P 1 21/c 1'
_cell_angle_alpha 90
_cell_angle_beta 116.44
_cell_angle_gamma 90
_cell_formula_units_Z 2
_cell_length_a 9.565
_cell_length_b 9.3077
_cell_length_c 9.2813
_cell_volume 739.867
_citation_journal_id_ASTM INOCAJ
_cod_data_source_file McCarthy_INOCAJ_1983_490.cif
_cod_data_source_block H8Cl5Cs2O4Ti1
_cod_original_cell_volume 739.8672
_cod_original_formula_sum 'H8 Cl5 Cs2 O4 Ti1'
_cod_database_code 4344246

loop_
_symmetry_equiv_pos_as_xyz
x,y,z
-x,y+1/2,-z+1/2
-x,-y,-z
x,-y-1/2,z-1/2

loop_
_atom_site_label
_atom_site_type_symbol
_atom_site_fract_x
_atom_site_fract_y
_atom_site_fract_z
_atom_site_occupancy
_atom_site_U_iso_or_equiv
Cl1 Cl-1 0.278 0.381 0.5015 1 0.0
Ti1 Ti+3 0.5 0.5 0.5 1 0.0
Cl3 Cl-1 0.5 0 0.5 1 0.0
Cl2 Cl-1 0.1221 -0.2802 0.0616 1 0.0
Cs1 Cs+1 0.09818 0.05676 0.26603 1 0.0
O1 O-2 0.4069 0.6903 0.522 1 0.0
O2 O-2 0.3801 0.5147 0.2549 1 0.0
